data_2023168
loop_
_publ_author_name
'D&#xf6;ring, Cindy'
'Jones, Peter G.'

_publ_section_title
;
 Crystal structures of four gold(I) complexes [Au<i>L</i>
 <sub>2</sub>]<sup>+</sup>[Au<i>X</i> <sub>2</sub>]<sup>-</sup> and a
 by-product
 (<i>L</i>&#xb7;<i>L</i>H<sup>+</sup>)[AuBr<sub>2</sub>]<sup>-</sup>
 (<i>L</i> = substituted pyridine, <i>X</i> = Cl or Br).
;
_journal_coeditor_code YZ2055
_journal_issue 'Pt 7'
_journal_name_full 'Acta crystallographica. Section E, Crystallographic communications'
_journal_page_first 729
_journal_page_last 737
_journal_paper_doi 10.1107/S2056989024005437
_journal_volume 80
_journal_year 2024
_chemical_formula_iupac '[Au (C6 H7 N)2] [Au Br2]'
_chemical_formula_moiety 'C12 H14 Au N2 +, Au Br2 -'
_chemical_formula_sum 'C12 H14 Au2 Br2 N2'
_chemical_formula_weight 740.00
_chemical_name_systematic
;
Bis(3-methylpyridine)gold(I) dibromidoaurate(I)
;
_space_group_crystal_system monoclinic
_space_group_IT_number 12
_space_group_name_Hall '-C 2y'
_space_group_name_H-M_alt 'C 1 2/m 1'
_atom_sites_solution_hydrogens mixed
_atom_sites_solution_primary direct
_atom_sites_solution_secondary difmap
_audit_creation_method SHELXL-2019/3
_cell_angle_alpha 90
_cell_angle_beta 120.415(5)
_cell_angle_gamma 90
_cell_formula_units_Z 2
_cell_length_a 16.7380(6)
_cell_length_b 6.44097(13)
_cell_length_c 8.1923(3)
_cell_measurement_reflns_used 11080
_cell_measurement_temperature 100(2)
_cell_measurement_theta_max 30.6520
_cell_measurement_theta_min 2.8270
_cell_volume 761.66(6)
_computing_cell_refinement
;
CrysAlisPro, Version 1.171.37.35 (Rigaku OD, 2014)
;
_computing_data_collection
;
CrysAlisPro, Version 1.171.37.35 (Rigaku OD, 2014)
;
_computing_data_reduction
;
CrysAlisPro, Version 1.171.37.35 (Rigaku OD, 2014)
;
_computing_molecular_graphics
;
Bruker XP, Version 5.1 (Bruker, 1998)
;
_computing_publication_material
;
<i>SHELXL2019/3</i> (Sheldrick, 2015)
;
_computing_structure_refinement
;
<i>SHELXL2019/3</i> (Sheldrick, 2015)
;
_computing_structure_solution
;
SHELXS97 (Sheldrick, 2008)
;
_diffrn_ambient_temperature 100(2)
_diffrn_detector_area_resol_mean 16.1419
_diffrn_measured_fraction_theta_full 0.998
_diffrn_measured_fraction_theta_max 0.966
_diffrn_measurement_device_type 'Oxford Diffraction Xcalibur, Eos'
_diffrn_measurement_method '\w scan'
_diffrn_radiation_type MoK\a
_diffrn_radiation_wavelength 0.71073
_diffrn_reflns_av_R_equivalents 0.0343
_diffrn_reflns_av_unetI/netI 0.0126
_diffrn_reflns_limit_h_max 23
_diffrn_reflns_limit_h_min -23
_diffrn_reflns_limit_k_max 9
_diffrn_reflns_limit_k_min -9
_diffrn_reflns_limit_l_max 11
_diffrn_reflns_limit_l_min -11
_diffrn_reflns_number 25258
_diffrn_reflns_theta_full 30.000
_diffrn_reflns_theta_max 30.906
_diffrn_reflns_theta_min 2.822
_diffrn_source 'Enhance (Mo) X-ray Source'
_exptl_absorpt_coefficient_mu 24.469
_exptl_absorpt_correction_T_max 1.00000
_exptl_absorpt_correction_T_min 0.48714
_exptl_absorpt_correction_type multi-scan
_exptl_absorpt_process_details
;
(CrysAlisPro; Rigaku OD, 2014)
;
_exptl_crystal_colour colourless
_exptl_crystal_density_diffrn 3.227
_exptl_crystal_density_method 'not measured'
_exptl_crystal_description block
_exptl_crystal_F_000 656
_exptl_crystal_size_max 0.15
_exptl_crystal_size_mid 0.15
_exptl_crystal_size_min 0.10
_refine_diff_density_max 1.022
_refine_diff_density_min -0.930
_refine_ls_extinction_coef 0.00089(6)
_refine_ls_extinction_expression '<i>F</i>~c~^*^ = <i>kF</i>~c~[1 + 0.001<i>xF</i>~c~^2^\l^3^/sin(2\q)]^-1/4^'
_refine_ls_extinction_method
;
<i>SHELXL2019/3</i> (Sheldrick, 2015)
;
_refine_ls_goodness_of_fit_ref 1.120
_refine_ls_hydrogen_treatment mixed
_refine_ls_matrix_type full
_refine_ls_number_parameters 65
_refine_ls_number_reflns 1255
_refine_ls_number_restraints 1
_refine_ls_restrained_S_all 1.119
_refine_ls_R_factor_all 0.0157
_refine_ls_R_factor_gt 0.0128
_refine_ls_shift/su_max 0.000
_refine_ls_shift/su_mean 0.000
_refine_ls_structure_factor_coef Fsqd
_refine_ls_weighting_details 'w=1/[\s^2^(Fo^2^)+(0.0135P)^2^+1.2949P] where P=(Fo^2^+2Fc^2^)/3'
_refine_ls_weighting_scheme calc
_refine_ls_wR_factor_gt 0.0283
_refine_ls_wR_factor_ref 0.0293
_reflns_number_gt 1162
_reflns_number_total 1255
_reflns_threshold_expression 'I > 2\s(I)'
_cod_data_source_file yz2055.cif
_cod_data_source_block 2
_cod_depositor_comments 'Adding full bibliography for 2023167--2023171.cif.'
_cod_original_cell_volume 761.65(5)
_cod_original_sg_symbol_H-M 'C 2/m'
_cod_database_code 2023168
_shelx_space_group_comment
;
The symmetry employed for this shelxl refinement is uniquely defined
by the following loop, which should always be used as a source of
symmetry information in preference to the above space-group names.
They are only intended as comments.
;
_shelx_estimated_absorpt_t_min 0.120
_shelx_estimated_absorpt_t_max 0.193

loop_
_space_group_symop_operation_xyz
'x, y, z'
'-x, y, -z'
'x+1/2, y+1/2, z'
'-x+1/2, y+1/2, -z'
'-x, -y, -z'
'x, -y, z'
'-x+1/2, -y+1/2, -z'
'x+1/2, -y+1/2, z'

loop_
_atom_site_type_symbol
_atom_site_label
_atom_site_fract_x
_atom_site_fract_y
_atom_site_fract_z
_atom_site_U_iso_or_equiv
_atom_site_adp_type
_atom_site_calc_flag
_atom_site_occupancy
_atom_site_disorder_assembly
_atom_site_disorder_group
Au Au1 0.000000 0.000000 0.000000 0.01689(5) Uani d 1 . .
Au Au2 0.000000 0.500000 0.000000 0.01495(5) Uani d 1 . .
Br Br1 0.04670(2) 0.500000 0.32827(5) 0.02509(8) Uani d 1 . .
N N11 0.11729(18) 0.000000 -0.0135(4) 0.0162(5) Uani d 1 . .
C C12 0.1127(2) 0.000000 -0.1827(4) 0.0169(6) Uani d 1 . .
H H12 0.053400 0.000000 -0.294313 0.020 Uiso calc 1 . .
C C13 0.1909(2) 0.000000 -0.2013(4) 0.0162(6) Uani d 1 . .
C C14 0.2766(2) 0.000000 -0.0343(5) 0.0172(6) Uani d 1 . .
H H14 0.331892 0.000000 -0.040186 0.021 Uiso calc 1 . .
C C15 0.2820(2) 0.000000 0.1388(5) 0.0192(6) Uani d 1 . .
H H15 0.340530 0.000000 0.252323 0.023 Uiso calc 1 . .
C C16 0.2012(2) 0.000000 0.1456(5) 0.0185(6) Uani d 1 . .
H H16 0.204838 0.000000 0.265147 0.022 Uiso calc 1 . .
C C17 0.1818(2) 0.000000 -0.3930(5) 0.0236(7) Uani d 1 . .
H H17A 0.153(2) 0.125(5) -0.465(5) 0.052(10) Uiso d 1 . .
H H17B 0.243(3) 0.000000 -0.380(8) 0.059(16) Uiso d 1 . .

loop_
_atom_site_aniso_label
_atom_site_aniso_U_11
_atom_site_aniso_U_22
_atom_site_aniso_U_33
_atom_site_aniso_U_12
_atom_site_aniso_U_13
_atom_site_aniso_U_23
Au1 0.01603(8) 0.01599(8) 0.02303(9) 0.000 0.01310(7) 0.000
Au2 0.01066(8) 0.01903(8) 0.01457(8) 0.000 0.00595(6) 0.000
Br1 0.02468(16) 0.03297(18) 0.01477(14) 0.000 0.00789(12) 0.000
N11 0.0160(12) 0.0143(11) 0.0207(12) 0.000 0.0110(10) 0.000
C12 0.0135(13) 0.0168(14) 0.0181(14) 0.000 0.0062(11) 0.000
C13 0.0167(14) 0.0132(13) 0.0181(14) 0.000 0.0084(12) 0.000
C14 0.0122(13) 0.0142(13) 0.0239(15) 0.000 0.0082(12) 0.000
C15 0.0167(14) 0.0165(14) 0.0183(14) 0.000 0.0043(12) 0.000
C16 0.0233(16) 0.0149(14) 0.0190(14) 0.000 0.0118(13) 0.000
C17 0.0233(17) 0.0281(17) 0.0212(16) 0.000 0.0126(14) 0.000

loop_
_atom_type_symbol
_atom_type_description
_atom_type_scat_dispersion_real
_atom_type_scat_dispersion_imag
_atom_type_scat_source
C C 0.0033 0.0016 'International Tables Vol C Tables 4.2.6.8 and 6.1.1.4'
H H 0.0000 0.0000 'International Tables Vol C Tables 4.2.6.8 and 6.1.1.4'
N N 0.0061 0.0033 'International Tables Vol C Tables 4.2.6.8 and 6.1.1.4'
Br Br -0.2901 2.4595 'International Tables Vol C Tables 4.2.6.8 and 6.1.1.4'
Au Au -2.0133 8.8022 'International Tables Vol C Tables 4.2.6.8 and 6.1.1.4'

loop_
_geom_angle_atom_site_label_1
_geom_angle_atom_site_label_2
_geom_angle_atom_site_label_3
_geom_angle_site_symmetry_1
_geom_angle_site_symmetry_3
_geom_angle
_geom_angle_publ_flag
N11 Au1 N11 . 5 180.0 y
N11 Au1 Au2 . . 90.0 ?
N11 Au1 Au2 5 . 90.0 ?
N11 Au1 Au2 . 1_545 90.0 ?
N11 Au1 Au2 5 1_545 90.0 ?
Au2 Au1 Au2 . 1_545 180.0 y
Br1 Au2 Br1 5_565 . 180.0 y
Br1 Au2 Au1 5_565 . 90.0 ?
Br1 Au2 Au1 . . 90.0 y
Br1 Au2 Au1 5_565 1_565 90.0 ?
Br1 Au2 Au1 . 1_565 90.0 ?
Au1 Au2 Au1 . 1_565 180.0 y
C16 N11 C12 . . 118.9(3) y
C16 N11 Au1 . . 120.8(2) ?
C12 N11 Au1 . . 120.3(2) ?
N11 C12 C13 . . 123.0(3) ?
N11 C12 H12 . . 118.5 ?
C13 C12 H12 . . 118.5 ?
C12 C13 C14 . . 116.8(3) ?
C12 C13 C17 . . 120.8(3) ?
C14 C13 C17 . . 122.4(3) ?
C15 C14 C13 . . 120.6(3) ?
C15 C14 H14 . . 119.7 ?
C13 C14 H14 . . 119.7 ?
C14 C15 C16 . . 119.2(3) ?
C14 C15 H15 . . 120.4 ?
C16 C15 H15 . . 120.4 ?
N11 C16 C15 . . 121.5(3) ?
N11 C16 H16 . . 119.2 ?
C15 C16 H16 . . 119.2 ?
C13 C17 H17A . . 113(2) ?
C13 C17 H17B . . 110(3) ?
H17A C17 H17B . . 104(3) ?
C13 C17 H17A . 6 113(2) ?
H17A C17 H17A . 6 112(4) ?
H17B C17 H17A . 6 104(3) ?

loop_
_geom_bond_atom_site_label_1
_geom_bond_atom_site_label_2
_geom_bond_site_symmetry_2
_geom_bond_distance
_geom_bond_publ_flag
Au1 N11 . 2.021(3) y
Au1 N11 5 2.021(3) ?
Au1 Au2 . 3.22048(6) y
Au1 Au2 1_545 3.22048(6) ?
Au2 Br1 5_565 2.3906(3) ?
Au2 Br1 . 2.3906(3) y
N11 C16 . 1.348(4) ?
N11 C12 . 1.349(4) ?
C12 C13 . 1.391(4) ?
C12 H12 . 0.9500 ?
C13 C14 . 1.394(4) ?
C13 C17 . 1.499(5) ?
C14 C15 . 1.375(5) ?
C14 H14 . 0.9500 ?
C15 C16 . 1.381(5) ?
C15 H15 . 0.9500 ?
C16 H16 . 0.9500 ?
C17 H17A . 0.97(3) ?
C17 H17B . 0.98(3) ?
C17 H17A 6 0.97(3) ?

loop_
_geom_hbond_atom_site_label_D
_geom_hbond_atom_site_label_H
_geom_hbond_atom_site_label_A
_geom_hbond_site_symmetry_A
_geom_hbond_distance_DH
_geom_hbond_distance_HA
_geom_hbond_distance_DA
_geom_hbond_angle_DHA
_geom_hbond_publ_flag
C15 H15 Br1 7_556 0.95 2.97 3.822(3) 150.5 yes
C14 H14 Au2 3_545 0.95 2.66 3.604(3) 171.4 yes

loop_
_geom_torsion_atom_site_label_1
_geom_torsion_atom_site_label_2
_geom_torsion_atom_site_label_3
_geom_torsion_atom_site_label_4
_geom_torsion_site_symmetry_1
_geom_torsion_site_symmetry_2
_geom_torsion_site_symmetry_3
_geom_torsion_site_symmetry_4
_geom_torsion
_geom_torsion_publ_flag
N11 Au1 Au2 Br1 . . . . -106.73(8) y
N11 Au1 Au2 Br1 5 . . . 73.27(8) y
C16 N11 C12 C13 . . . . 0.000000 ?
Au1 N11 C12 C13 . . . . 180.000000 ?
N11 C12 C13 C14 . . . . 0.000000 ?
N11 C12 C13 C17 . . . . 180.0000(10) ?
C12 C13 C14 C15 . . . . 0.000000 ?
C17 C13 C14 C15 . . . . 180.0000(10) ?
C13 C14 C15 C16 . . . . 0.000000 ?
C12 N11 C16 C15 . . . . 0.000000 ?
Au1 N11 C16 C15 . . . . 180.000000 ?
C14 C15 C16 N11 . . . . 0.000000 ?
